data_4075752
loop_
_publ_author_name
'Yoshida, Hiroto'
'Ikadai, Junnai'
'Shudo, Miwa'
'Ohshita, Joji'
'Kunai, Atsutaka'

_publ_section_title
;
 Addition of Silicon&#x2212;Silicon \s-Bonds to Arynes or Bisarynes
 Catalyzed by a Palladium Complex
;
_journal_issue 1
_journal_name_full Organometallics
_journal_page_first 156
_journal_paper_doi 10.1021/om049276w
_journal_volume 24
_journal_year 2005
_chemical_formula_moiety 'C20 H22 Si2 '
_chemical_formula_sum 'C20 H22 Si2'
_chemical_formula_weight 318.56
_space_group_IT_number 33
_symmetry_cell_setting orthorhombic
_symmetry_Int_Tables_number 33
_symmetry_space_group_name_Hall 'P 2c -2n'
_symmetry_space_group_name_H-M 'P n a 21'
_cell_angle_alpha 90
_cell_angle_beta 90
_cell_angle_gamma 90
_cell_formula_units_Z 4
_cell_length_a 8.1528(3)
_cell_length_b 18.2027(4)
_cell_length_c 11.9488(4)
_cell_measurement_reflns_used 25673
_cell_measurement_temperature 150.1
_cell_measurement_theta_max 27.5
_cell_measurement_theta_min 1.1
_cell_volume 1773.24(10)
_computing_cell_refinement PROCESS-AUTO
_computing_data_collection PROCESS-AUTO
_computing_data_reduction CrystalStructure
_computing_publication_material 'CrystalStructure 3.6.0'
_computing_structure_refinement CRYSTALS
_computing_structure_solution SIR92
_diffrn_detector_area_resol_mean 10.00
_diffrn_measured_fraction_theta_full 0.9996
_diffrn_measured_fraction_theta_max 0.9996
_diffrn_measurement_device_type 'Rigaku RAXIS-RAPID'
_diffrn_measurement_method \w
_diffrn_radiation_type 'Mo K\a'
_diffrn_radiation_wavelength 0.7107
_diffrn_reflns_av_R_equivalents 0.026
_diffrn_reflns_limit_h_max 10
_diffrn_reflns_limit_h_min 0
_diffrn_reflns_limit_k_max 23
_diffrn_reflns_limit_k_min 0
_diffrn_reflns_limit_l_max 0
_diffrn_reflns_limit_l_min -15
_diffrn_reflns_number 2359
_diffrn_reflns_theta_full 27.48
_diffrn_reflns_theta_max 27.48
_exptl_absorpt_coefficient_mu 0.195
_exptl_absorpt_correction_type none
_exptl_crystal_colour colorless
_exptl_crystal_density_diffrn 1.193
_exptl_crystal_density_method 'not measured'
_exptl_crystal_description platelet
_exptl_crystal_F_000 680.00
_exptl_crystal_size_max 0.50
_exptl_crystal_size_mid 0.40
_exptl_crystal_size_min 0.10
_refine_diff_density_max 0.33
_refine_diff_density_min -0.33
_refine_ls_extinction_method none
_refine_ls_goodness_of_fit_ref 0.859
_refine_ls_hydrogen_treatment refall
_refine_ls_number_parameters 221
_refine_ls_number_reflns 2041
_refine_ls_R_factor_gt 0.0340
_refine_ls_shift/su_max 0.0000
_refine_ls_structure_factor_coef F
_refine_ls_weighting_details 'w = 1.0'
_refine_ls_weighting_scheme unit
_refine_ls_wR_factor_ref 0.0540
_reflns_number_gt 2041
_reflns_number_total 2139
_reflns_threshold_expression F^2^>2.0\s(F^2^)
_cod_data_source_file om049276wsi20040916_095926.cif
_cod_data_source_block '_ikada01__________________'
_cod_original_cell_volume 1773.2(1)
_cod_original_formula_sum 'C20 H22 Si2 '
_cod_database_code 4075752

loop_
_symmetry_equiv_pos_site_id
_symmetry_equiv_pos_as_xyz
1 +X,+Y,+Z
2 1/2-X,1/2+Y,1/2+Z
3 1/2+X,1/2-Y,+Z
4 -X,-Y,1/2+Z

loop_
_atom_site_label
_atom_site_type_symbol
_atom_site_fract_x
_atom_site_fract_y
_atom_site_fract_z
_atom_site_U_iso_or_equiv
_atom_site_adp_type
_atom_site_occupancy
_atom_site_symmetry_multiplicity
_atom_site_calc_flag
_atom_site_refinement_flags
Si(1) Si 0.3113(1) 0.12058(6) 0.7138(1) 0.0220(3) Uani 1.00 1 d .
Si(2) Si -0.0227(1) 0.01008(6) 0.6484(1) 0.0212(3) Uani 1.00 1 d .
C(1) C 0.3472(5) 0.0226(2) 0.7632(4) 0.021(1) Uani 1.00 1 d .
C(2) C 0.4663(5) 0.0209(3) 0.8468(4) 0.027(1) Uani 1.00 1 d .
C(3) C 0.5492(6) -0.0446(3) 0.8766(4) 0.032(1) Uani 1.00 1 d .
C(4) C 0.5231(6) -0.1070(3) 0.8155(4) 0.032(1) Uani 1.00 1 d .
C(5) C 0.4017(5) -0.1092(2) 0.7321(4) 0.027(1) Uani 1.00 1 d .
C(6) C 0.3752(6) -0.1741(3) 0.6683(4) 0.035(1) Uani 1.00 1 d .
C(7) C 0.2491(7) -0.1792(3) 0.5938(5) 0.037(1) Uani 1.00 1 d .
C(8) C 0.1355(7) -0.1209(2) 0.5864(4) 0.030(1) Uani 1.00 1 d .
C(9) C 0.1572(5) -0.0555(2) 0.6437(4) 0.0219(9) Uani 1.00 1 d .
C(10) C 0.3011(5) -0.0459(2) 0.7117(4) 0.0207(9) Uani 1.00 1 d .
C(11) C 0.1700(5) 0.1350(2) 0.5903(4) 0.021(1) Uani 1.00 1 d .
C(12) C 0.2097(6) 0.1950(2) 0.5208(4) 0.025(1) Uani 1.00 1 d .
C(13) C 0.1164(6) 0.2123(3) 0.4269(4) 0.029(1) Uani 1.00 1 d .
C(14) C -0.0201(6) 0.1700(3) 0.3993(4) 0.028(1) Uani 1.00 1 d .
C(15) C -0.0632(6) 0.1117(3) 0.4688(4) 0.025(1) Uani 1.00 1 d .
C(16) C 0.0298(5) 0.0930(2) 0.5637(3) 0.021(1) Uani 1.00 1 d .
C(17) C 0.5213(6) 0.1520(3) 0.6697(5) 0.040(1) Uani 1.00 1 d .
C(18) C 0.2440(8) 0.1807(3) 0.8336(4) 0.042(1) Uani 1.00 1 d .
C(19) C -0.2082(6) -0.0372(3) 0.5893(4) 0.033(1) Uani 1.00 1 d .
C(20) C -0.0677(6) 0.0361(3) 0.7973(4) 0.029(1) Uani 1.00 1 d .
H(1) H 0.4925 0.0652 0.8849 0.032 Uiso 1.00 1 c R
H(2) H 0.6231 -0.0448 0.9381 0.039 Uiso 1.00 1 c R
H(3) H 0.5869 -0.1495 0.8306 0.039 Uiso 1.00 1 c R
H(4) H 0.4473 -0.2146 0.6776 0.042 Uiso 1.00 1 c R
H(5) H 0.2374 -0.2215 0.5478 0.044 Uiso 1.00 1 c R
H(6) H 0.0411 -0.1267 0.5406 0.036 Uiso 1.00 1 c R
H(7) H 0.3016 0.2248 0.5390 0.030 Uiso 1.00 1 c R
H(8) H 0.1469 0.2525 0.3806 0.035 Uiso 1.00 1 c R
H(9) H -0.0835 0.1812 0.3349 0.034 Uiso 1.00 1 c R
H(10) H -0.1576 0.0833 0.4513 0.030 Uiso 1.00 1 c R
H(11) H 0.5752 0.1739 0.7318 0.048 Uiso 1.00 1 c R
H(12) H 0.5112 0.1870 0.6112 0.048 Uiso 1.00 1 c R
H(13) H 0.5834 0.1111 0.6441 0.048 Uiso 1.00 1 c R
H(14) H 0.1277 0.1799 0.8387 0.051 Uiso 1.00 1 c R
H(15) H 0.2801 0.2296 0.8210 0.051 Uiso 1.00 1 c R
H(16) H 0.2900 0.1628 0.9013 0.051 Uiso 1.00 1 c R
H(17) H -0.2140 -0.0290 0.5108 0.040 Uiso 1.00 1 c R
H(18) H -0.3037 -0.0179 0.6241 0.040 Uiso 1.00 1 c R
H(19) H -0.2012 -0.0884 0.6035 0.040 Uiso 1.00 1 c R
H(20) H -0.1444 0.0024 0.8282 0.034 Uiso 1.00 1 c R
H(21) H -0.1125 0.0842 0.7992 0.035 Uiso 1.00 1 c R
H(22) H 0.0306 0.0349 0.8399 0.034 Uiso 1.00 1 c R

loop_
_atom_site_aniso_label
_atom_site_aniso_U_11
_atom_site_aniso_U_22
_atom_site_aniso_U_33
_atom_site_aniso_U_12
_atom_site_aniso_U_13
_atom_site_aniso_U_23
Si(1) 0.0253(5) 0.0204(5) 0.0201(5) -0.0008(4) -0.0023(5) 0.0016(5)
Si(2) 0.0204(5) 0.0250(6) 0.0183(5) -0.0010(4) -0.0018(6) 0.0023(5)
C(1) 0.018(2) 0.027(2) 0.020(2) 0.000(2) 0.001(2) 0.006(2)
C(2) 0.023(2) 0.033(2) 0.025(2) -0.005(2) -0.001(2) 0.009(2)
C(3) 0.021(2) 0.044(3) 0.032(3) -0.000(2) -0.002(2) 0.017(2)
C(4) 0.022(2) 0.034(2) 0.041(3) 0.005(2) 0.004(2) 0.019(2)
C(5) 0.025(2) 0.028(2) 0.027(2) 0.003(2) 0.009(2) 0.010(2)
C(6) 0.043(3) 0.024(2) 0.038(3) 0.011(2) 0.012(2) 0.007(2)
C(7) 0.053(3) 0.026(2) 0.031(3) 0.006(2) 0.008(3) -0.003(2)
C(8) 0.041(3) 0.027(2) 0.022(2) -0.000(2) -0.001(2) -0.000(2)
C(9) 0.025(2) 0.022(2) 0.019(2) -0.001(2) 0.001(2) 0.004(2)
C(10) 0.019(2) 0.024(2) 0.019(2) 0.001(2) 0.005(2) 0.007(2)
C(11) 0.024(2) 0.021(2) 0.018(2) 0.005(2) 0.002(2) -0.000(2)
C(12) 0.025(2) 0.024(2) 0.025(2) 0.005(2) 0.002(2) 0.003(2)
C(13) 0.033(2) 0.028(2) 0.026(2) 0.007(2) 0.004(2) 0.010(2)
C(14) 0.030(2) 0.034(2) 0.021(2) 0.012(2) -0.001(2) 0.005(2)
C(15) 0.028(2) 0.028(2) 0.020(2) 0.004(2) -0.002(2) 0.002(2)
C(16) 0.020(2) 0.024(2) 0.018(2) 0.004(2) 0.002(2) 0.002(2)
C(17) 0.032(2) 0.036(3) 0.050(4) -0.012(2) -0.010(2) 0.014(2)
C(18) 0.067(4) 0.033(3) 0.027(3) 0.013(3) -0.006(3) -0.009(2)
C(19) 0.029(2) 0.041(3) 0.030(3) -0.008(2) -0.003(2) 0.003(2)
C(20) 0.025(2) 0.038(2) 0.022(2) 0.003(2) 0.002(2) 0.002(2)

loop_
_atom_type_symbol
_atom_type_description
_atom_type_scat_dispersion_real
_atom_type_scat_dispersion_imag
_atom_type_scat_source
C C 0.003 0.002
;
International Tables for Crystallography
(1992, Vol. C, Tables 4.2.6.8 and 6.1.1.4)
;
H H 0.000 0.000
;
International Tables for Crystallography
(1992, Vol. C, Table 6.1.1.4)
;
Si Si 0.082 0.070
;
International Tables for Crystallography
(1992, Vol. C, Tables 4.2.6.8 and 6.1.1.4)
;

loop_
_geom_angle_atom_site_label_1
_geom_angle_atom_site_label_2
_geom_angle_atom_site_label_3
_geom_angle
Si(1) C(1) C(2) 110.5(3)
Si(1) C(1) C(10) 129.8(3)
C(11) Si(1) C(1) 117.8(2)
C(17) Si(1) C(1) 103.4(2)
C(18) Si(1) C(1) 110.7(2)
Si(1) C(11) C(12) 115.3(3)
Si(1) C(11) C(16) 126.4(3)
C(17) Si(1) C(11) 107.1(2)
C(18) Si(1) C(11) 109.6(2)
C(18) Si(1) C(17) 107.6(3)
Si(2) C(9) C(10) 122.6(3)
C(16) Si(2) C(9) 108.4(2)
C(20) Si(2) C(9) 109.8(2)
Si(2) C(9) C(8) 117.3(3)
C(19) Si(2) C(9) 108.9(2)
Si(2) C(16) C(11) 120.1(3)
C(20) Si(2) C(16) 110.8(2)
Si(2) C(16) C(15) 120.6(3)
C(19) Si(2) C(16) 110.6(2)
C(20) Si(2) C(19) 108.3(2)
C(10) C(1) C(2) 117.9(4)
C(1) C(2) C(3) 122.1(4)
C(1) C(10) C(9) 124.0(4)
C(1) C(10) C(5) 118.3(4)
C(2) C(3) C(4) 119.4(4)
C(3) C(4) C(5) 120.8(4)
C(4) C(5) C(10) 120.0(4)
C(4) C(5) C(6) 120.7(4)
C(10) C(5) C(6) 119.3(4)
C(5) C(6) C(7) 121.4(4)
C(5) C(10) C(9) 117.7(4)
C(6) C(7) C(8) 118.9(5)
C(7) C(8) C(9) 122.1(5)
C(8) C(9) C(10) 119.2(4)
C(16) C(11) C(12) 118.2(4)
C(11) C(12) C(13) 121.7(4)
C(11) C(16) C(15) 119.2(4)
C(12) C(13) C(14) 120.1(4)
C(13) C(14) C(15) 118.8(4)
C(14) C(15) C(16) 121.9(4)
Si(1) C(17) H(11) 109.3010
Si(1) C(17) H(12) 109.3758
Si(1) C(17) H(13) 109.7366
Si(1) C(18) H(14) 109.3857
Si(1) C(18) H(15) 109.5310
Si(1) C(18) H(16) 109.4967
Si(2) C(19) H(17) 109.8421
Si(2) C(19) H(18) 109.0526
Si(2) C(19) H(19) 109.5126
Si(2) C(20) H(22) 109.7001
Si(2) C(20) H(20) 109.4912
Si(2) C(20) H(21) 109.2162
C(1) C(2) H(1) 118.8117
H(1) C(2) C(3) 119.0684
C(2) C(3) H(2) 120.0630
H(2) C(3) C(4) 120.5216
C(3) C(4) H(3) 119.4394
H(3) C(4) C(5) 119.7593
C(5) C(6) H(4) 119.2300
H(4) C(6) C(7) 119.3227
C(6) C(7) H(5) 120.6359
C(7) C(8) H(6) 118.9958
H(5) C(7) C(8) 120.4339
H(6) C(8) C(9) 118.8612
C(11) C(12) H(7) 119.2498
H(7) C(12) C(13) 119.0817
C(12) C(13) H(8) 120.0283
H(8) C(13) C(14) 119.8288
C(13) C(14) H(9) 120.4848
C(14) C(15) H(10) 119.1443
H(9) C(14) C(15) 120.6700
H(10) C(15) C(16) 118.9399
H(12) C(17) H(11) 109.4688
H(13) C(17) H(11) 109.4752
H(13) C(17) H(12) 109.4696
H(15) C(18) H(14) 109.4730
H(16) C(18) H(14) 109.4746
H(16) C(18) H(15) 109.4662
H(18) C(19) H(17) 109.4770
H(19) C(19) H(17) 109.4758
H(19) C(19) H(18) 109.4662
H(22) C(20) H(20) 109.4706
H(21) C(20) H(20) 109.4696
H(22) C(20) H(21) 109.4792

loop_
_geom_bond_atom_site_label_1
_geom_bond_atom_site_label_2
_geom_bond_distance
Si(1) C(1) 1.901(4)
Si(1) C(11) 1.891(4)
Si(1) C(17) 1.880(5)
Si(1) C(18) 1.883(5)
Si(2) C(9) 1.892(4)
Si(2) C(16) 1.867(4)
Si(2) C(19) 1.878(5)
Si(2) C(20) 1.878(5)
C(1) C(2) 1.393(6)
C(1) C(10) 1.440(6)
C(2) C(3) 1.416(7)
C(3) C(4) 1.366(7)
C(4) C(5) 1.405(7)
C(5) C(6) 1.423(6)
C(5) C(10) 1.434(6)
C(6) C(7) 1.363(8)
C(7) C(8) 1.411(7)
C(8) C(9) 1.384(6)
C(9) C(10) 1.438(6)
C(11) C(12) 1.409(6)
C(11) C(16) 1.411(6)
C(12) C(13) 1.392(7)
C(13) C(14) 1.393(7)
C(14) C(15) 1.392(7)
C(15) C(16) 1.406(6)
C(2) H(1) 0.9499
C(3) H(2) 0.9500
C(4) H(3) 0.9500
C(6) H(4) 0.9499
C(7) H(5) 0.9500
C(8) H(6) 0.9500
C(12) H(7) 0.9500
C(13) H(8) 0.9499
C(14) H(9) 0.9500
C(15) H(10) 0.9500
C(17) H(11) 0.9500
C(17) H(12) 0.9500
C(17) H(13) 0.9499
C(18) H(14) 0.9500
C(18) H(15) 0.9500
C(18) H(16) 0.9500
C(19) H(17) 0.9500
C(19) H(18) 0.9500
C(19) H(19) 0.9499
C(20) H(20) 0.9500
C(20) H(21) 0.9500
C(20) H(22) 0.9500

loop_
_geom_contact_atom_site_label_1
_geom_contact_atom_site_label_2
_geom_contact_distance
_geom_contact_site_symmetry_2
Si(1) Si(2) 3.475(2) .
Si(1) C(2) 2.723(5) .
Si(1) C(9) 3.544(4) .
Si(1) C(10) 3.032(4) .
Si(1) C(12) 2.799(5) .
Si(1) C(16) 2.956(4) .
Si(1) C(20) 3.594(5) .
Si(2) C(1) 3.321(4) .
Si(2) C(8) 2.811(5) .
Si(2) C(10) 2.930(4) .
Si(2) C(11) 2.850(4) .
Si(2) C(15) 2.852(5) .
C(1) C(3) 2.458(6) .
C(1) C(4) 2.830(6) .
C(1) C(5) 2.467(6) .
C(1) C(9) 2.542(6) .
C(1) C(11) 3.247(6) .
C(1) C(17) 2.967(7) .
C(1) C(18) 3.114(7) .
C(1) C(20) 3.416(6) .
C(2) C(4) 2.402(7) .
C(2) C(5) 2.785(6) .
C(2) C(10) 2.428(6) .
C(2) C(17) 3.220(7) .
C(2) C(18) 3.431(7) .
C(2) C(19) 3.593(7) 55504
C(3) C(5) 2.410(7) .
C(3) C(10) 2.823(7) .
C(3) C(20) 3.578(7) 65501
C(4) C(6) 2.458(7) .
C(4) C(10) 2.459(6) .
C(5) C(7) 2.431(7) .
C(5) C(8) 2.790(7) .
C(5) C(9) 2.458(6) .
C(6) C(8) 2.390(7) .
C(6) C(9) 2.811(6) .
C(6) C(10) 2.465(6) .
C(7) C(9) 2.447(6) .
C(7) C(10) 2.838(6) .
C(8) C(10) 2.435(7) .
C(8) C(19) 3.191(7) .
C(9) C(11) 3.528(6) .
C(9) C(16) 3.050(6) .
C(9) C(19) 3.068(6) .
C(9) C(20) 3.084(6) .
C(10) C(20) 3.509(6) .
C(11) C(13) 2.446(6) .
C(11) C(14) 2.831(6) .
C(11) C(15) 2.430(6) .
C(11) C(17) 3.033(6) .
C(11) C(18) 3.083(7) .
C(12) C(14) 2.413(7) .
C(12) C(15) 2.764(6) .
C(12) C(16) 2.420(6) .
C(12) C(17) 3.198(7) .
C(13) C(15) 2.398(7) .
C(13) C(16) 2.808(6) .
C(14) C(16) 2.447(6) .
C(15) C(19) 3.288(7) .
C(15) C(20) 3.545(7) 55404
C(16) C(19) 3.078(6) .
C(16) C(20) 3.082(6) .
C(17) C(18) 3.036(8) .
C(19) C(2) 3.593(7) 55404
C(19) C(20) 3.045(7) .
C(20) C(3) 3.578(7) 45501
C(20) C(15) 3.545(7) 55504
Si(1) H(1) 2.7166 .
Si(1) H(7) 2.8222 .
Si(1) H(11) 2.3699 .
Si(1) H(12) 2.3708 .
Si(1) H(13) 2.3752 .
Si(1) H(14) 2.3741 .
Si(1) H(15) 2.3760 .
Si(1) H(16) 2.3755 .
Si(1) H(22) 3.1532 .
Si(2) H(6) 2.8506 .
Si(2) H(10) 2.9217 .
Si(2) H(17) 2.3747 .
Si(2) H(18) 2.3649 .
Si(2) H(19) 2.3706 .
Si(2) H(20) 2.3703 .
Si(2) H(21) 2.3668 .
Si(2) H(22) 2.3729 .
C(1) H(1) 2.0297 .
C(1) H(2) 3.3061 .
C(1) H(10) 3.3405 55504
C(1) H(11) 3.3435 .
C(1) H(13) 2.8857 .
C(1) H(14) 3.4955 .
C(1) H(16) 3.0753 .
C(1) H(17) 3.1547 55504
C(1) H(18) 3.3767 65501
C(1) H(22) 2.7483 .
C(2) H(2) 2.0624 .
C(2) H(3) 3.2596 .
C(2) H(10) 3.3898 55504
C(2) H(11) 3.2295 .
C(2) H(13) 3.0779 .
C(2) H(16) 3.0271 .
C(2) H(17) 2.8452 55504
C(2) H(18) 3.3308 65501
C(2) H(18) 3.5692 55504
C(2) H(20) 3.1992 65501
C(2) H(22) 3.5618 .
C(3) H(1) 2.0525 .
C(3) H(3) 2.0112 .
C(3) H(10) 3.3889 55504
C(3) H(13) 3.5855 65504
C(3) H(17) 3.4399 55504
C(3) H(18) 3.2824 65501
C(3) H(20) 2.7026 65501
C(4) H(1) 3.2502 .
C(4) H(2) 2.0217 .
C(4) H(4) 2.6342 .
C(4) H(8) 3.0123 54502
C(4) H(10) 3.4193 55504
C(4) H(18) 3.1390 65501
C(4) H(19) 3.4040 65501
C(4) H(20) 3.3662 65501
C(5) H(2) 3.2687 .
C(5) H(3) 2.0501 .
C(5) H(4) 2.0611 .
C(5) H(5) 3.2906 .
C(5) H(8) 3.1065 54502
C(5) H(9) 3.1554 55504
C(5) H(10) 3.3219 55504
C(5) H(18) 3.1927 65501
C(6) H(3) 2.6341 .
C(6) H(5) 2.0201 .
C(6) H(6) 3.2389 .
C(6) H(8) 2.8736 54502
C(6) H(9) 3.1039 55504
C(7) H(4) 2.0073 .
C(7) H(4) 3.2849 44503
C(7) H(6) 2.0480 .
C(7) H(9) 3.1817 55504
C(8) H(4) 3.2492 .
C(8) H(4) 3.5360 44503
C(8) H(5) 2.0622 .
C(8) H(9) 3.1934 55504
C(8) H(17) 3.4260 .
C(8) H(19) 2.8157 .
C(8) H(21) 3.5017 55404
C(9) H(2) 3.5469 65404
C(9) H(5) 3.2962 .
C(9) H(6) 2.0221 .
C(9) H(9) 3.2885 55504
C(9) H(17) 3.4514 .
C(9) H(19) 3.0211 .
C(9) H(20) 3.4670 .
C(9) H(22) 3.0450 .
C(10) H(1) 3.2870 .
C(10) H(3) 3.3164 .
C(10) H(4) 3.3189 .
C(10) H(6) 3.2916 .
C(10) H(9) 3.3731 55504
C(10) H(10) 3.1660 55504
C(10) H(18) 3.4255 65501
C(10) H(22) 3.0614 .
C(11) H(2) 2.9752 65404
C(11) H(7) 2.0482 .
C(11) H(8) 3.2989 .
C(11) H(10) 3.2835 .
C(11) H(12) 2.9489 .
C(11) H(12) 3.4980 45503
C(11) H(13) 3.4582 .
C(11) H(14) 3.0983 .
C(11) H(15) 3.3721 .
C(11) H(21) 3.5198 .
C(12) H(2) 3.2104 65404
C(12) H(3) 2.9328 65404
C(12) H(8) 2.0405 .
C(12) H(9) 3.2733 .
C(12) H(9) 3.5860 55503
C(12) H(12) 2.6886 .
C(12) H(12) 2.8989 45503
C(13) H(3) 3.2252 55402
C(13) H(3) 2.9123 65404
C(13) H(4) 3.3035 55402
C(13) H(7) 2.0313 .
C(13) H(7) 3.1141 45503
C(13) H(9) 2.0458 .
C(13) H(9) 3.3096 55503
C(13) H(10) 3.2538 .
C(13) H(12) 2.9913 45503
C(14) H(3) 3.4308 55402
C(14) H(4) 3.4330 55402
C(14) H(7) 3.2648 .
C(14) H(7) 2.9276 45503
C(14) H(8) 2.0393 .
C(14) H(8) 3.0682 45503
C(14) H(10) 2.0322 .
C(14) H(20) 3.5165 55404
C(15) H(7) 3.2841 45503
C(15) H(8) 3.2579 .
C(15) H(8) 3.5795 45503
C(15) H(9) 2.0471 .
C(15) H(13) 3.5628 45501
C(15) H(17) 2.8839 .
C(15) H(18) 3.5850 .
C(15) H(20) 3.1618 55404
C(15) H(22) 3.0909 55404
C(16) H(2) 3.3218 65404
C(16) H(7) 3.2785 .
C(16) H(9) 3.3028 .
C(16) H(10) 2.0427 .
C(16) H(17) 3.0466 .
C(16) H(18) 3.4630 .
C(16) H(20) 3.4368 55404
C(16) H(21) 3.0472 .
C(16) H(22) 3.4659 .
C(16) H(22) 3.5796 55404
C(17) H(1) 3.0273 .
C(17) H(2) 3.5853 65404
C(17) H(7) 2.7211 .
C(17) H(7) 3.5630 55503
C(17) H(15) 3.0217 .
C(17) H(15) 3.5168 55503
C(17) H(16) 3.3547 .
C(17) H(18) 3.4489 65501
C(17) H(21) 3.5812 65501
C(18) H(1) 2.9838 .
C(18) H(5) 3.1217 55502
C(18) H(6) 3.5341 55504
C(18) H(11) 2.9643 .
C(18) H(11) 3.2218 45503
C(18) H(12) 3.4383 .
C(18) H(17) 3.4889 55504
C(18) H(21) 3.4205 .
C(18) H(22) 3.1742 .
C(19) H(1) 3.4044 55404
C(19) H(6) 2.6691 .
C(19) H(10) 2.7748 .
C(19) H(13) 3.2563 45501
C(19) H(16) 3.2735 55404
C(19) H(20) 2.9896 .
C(19) H(21) 3.4322 .
C(19) H(22) 3.3126 55404
C(20) H(2) 3.3687 45501
C(20) H(6) 3.3496 55504
C(20) H(10) 3.3884 55504
C(20) H(14) 3.1050 .
C(20) H(17) 3.4352 55504
C(20) H(18) 2.9922 .
C(20) H(19) 3.4182 .
H(1) C(19) 3.4044 55504
H(2) C(9) 3.5469 65504
H(2) C(11) 2.9752 65504
H(2) C(12) 3.2104 65504
H(2) C(16) 3.3218 65504
H(2) C(17) 3.5853 65504
H(2) C(20) 3.3687 65501
H(3) C(12) 2.9328 65504
H(3) C(13) 3.2252 54502
H(3) C(13) 2.9123 65504
H(3) C(14) 3.4308 54502
H(4) C(7) 3.2849 54503
H(4) C(8) 3.5360 54503
H(4) C(13) 3.3035 54502
H(4) C(14) 3.4330 54502
H(5) C(18) 3.1217 54402
H(6) C(18) 3.5341 55404
H(6) C(20) 3.3496 55404
H(7) C(13) 3.1141 55503
H(7) C(14) 2.9276 55503
H(7) C(15) 3.2841 55503
H(7) C(17) 3.5630 45503
H(8) C(4) 3.0123 55402
H(8) C(5) 3.1065 55402
H(8) C(6) 2.8736 55402
H(8) C(14) 3.0682 55503
H(8) C(15) 3.5795 55503
H(9) C(5) 3.1554 55404
H(9) C(6) 3.1039 55404
H(9) C(7) 3.1817 55404
H(9) C(8) 3.1934 55404
H(9) C(9) 3.2885 55404
H(9) C(10) 3.3731 55404
H(9) C(12) 3.5860 45503
H(9) C(13) 3.3096 45503
H(10) C(1) 3.3405 55404
H(10) C(2) 3.3898 55404
H(10) C(3) 3.3889 55404
H(10) C(4) 3.4193 55404
H(10) C(5) 3.3219 55404
H(10) C(10) 3.1660 55404
H(10) C(20) 3.3884 55404
H(11) C(18) 3.2218 55503
H(12) C(11) 3.4980 55503
H(12) C(12) 2.8989 55503
H(12) C(13) 2.9913 55503
H(13) C(3) 3.5855 65404
H(13) C(15) 3.5628 65501
H(13) C(19) 3.2563 65501
H(15) C(17) 3.5168 45503
H(16) C(19) 3.2735 55504
H(17) C(1) 3.1547 55404
H(17) C(2) 2.8452 55404
H(17) C(3) 3.4399 55404
H(17) C(18) 3.4889 55404
H(17) C(20) 3.4352 55404
H(18) C(1) 3.3767 45501
H(18) C(2) 3.3308 45501
H(18) C(2) 3.5692 55404
H(18) C(3) 3.2824 45501
H(18) C(4) 3.1390 45501
H(18) C(5) 3.1927 45501
H(18) C(10) 3.4255 45501
H(18) C(17) 3.4489 45501
H(19) C(4) 3.4040 45501
H(20) C(2) 3.1992 45501
H(20) C(3) 2.7026 45501
H(20) C(4) 3.3662 45501
H(20) C(14) 3.5165 55504
H(20) C(15) 3.1618 55504
H(20) C(16) 3.4368 55504
H(21) C(8) 3.5017 55504
H(21) C(17) 3.5812 45501
H(22) C(15) 3.0909 55504
H(22) C(16) 3.5796 55504
H(22) C(19) 3.3126 55504

loop_
_geom_torsion_atom_site_label_1
_geom_torsion_atom_site_label_2
_geom_torsion_atom_site_label_3
_geom_torsion_atom_site_label_4
_geom_torsion
C(11) Si(1) C(1) C(2) 174.0(3)
C(11) Si(1) C(1) C(10) 9.7(4)
C(17) Si(1) C(1) C(2) 56.1(3)
C(17) Si(1) C(1) C(10) -108.2(4)
C(18) Si(1) C(1) C(2) -58.9(3)
C(18) Si(1) C(1) C(10) 136.9(4)
C(1) Si(1) C(11) C(12) -147.5(3)
C(1) Si(1) C(11) C(16) 33.9(4)
C(17) Si(1) C(11) C(12) -31.6(4)
C(17) Si(1) C(11) C(16) 149.8(3)
C(18) Si(1) C(11) C(12) 84.7(3)
C(18) Si(1) C(11) C(16) -93.8(4)
C(16) Si(2) C(9) C(8) -111.7(3)
C(16) Si(2) C(9) C(10) 79.2(4)
C(19) Si(2) C(9) C(8) 8.7(4)
C(19) Si(2) C(9) C(10) -160.4(3)
C(20) Si(2) C(9) C(8) 127.1(3)
C(20) Si(2) C(9) C(10) -41.9(4)
C(9) Si(2) C(16) C(11) -57.7(4)
C(9) Si(2) C(16) C(15) 118.1(3)
C(19) Si(2) C(16) C(11) -177.1(3)
C(19) Si(2) C(16) C(15) -1.2(4)
C(20) Si(2) C(16) C(11) 62.8(4)
C(20) Si(2) C(16) C(15) -121.3(3)
Si(1) C(1) C(2) C(3) -162.1(4)
C(10) C(1) C(2) C(3) 4.2(6)
Si(1) C(1) C(10) C(5) 150.8(4)
Si(1) C(1) C(10) C(9) -31.2(7)
C(2) C(1) C(10) C(5) -12.5(6)
C(2) C(1) C(10) C(9) 165.5(4)
C(1) C(2) C(3) C(4) 5.9(7)
C(2) C(3) C(4) C(5) -7.3(7)
C(3) C(4) C(5) C(6) 179.7(5)
C(3) C(4) C(5) C(10) -1.3(7)
C(4) C(5) C(6) C(7) 174.4(5)
C(10) C(5) C(6) C(7) -4.7(7)
C(4) C(5) C(10) C(1) 11.3(6)
C(4) C(5) C(10) C(9) -166.9(4)
C(6) C(5) C(10) C(1) -169.7(4)
C(6) C(5) C(10) C(9) 12.2(6)
C(5) C(6) C(7) C(8) -4.9(8)
C(6) C(7) C(8) C(9) 6.9(8)
C(7) C(8) C(9) Si(2) -168.5(4)
C(7) C(8) C(9) C(10) 0.9(7)
Si(2) C(9) C(10) C(1) -19.5(6)
Si(2) C(9) C(10) C(5) 158.5(4)
C(8) C(9) C(10) C(1) 171.6(4)
C(8) C(9) C(10) C(5) -10.3(6)
Si(1) C(11) C(12) C(13) -179.9(3)
C(16) C(11) C(12) C(13) -1.2(6)
Si(1) C(11) C(16) Si(2) -4.6(6)
Si(1) C(11) C(16) C(15) 179.4(4)
C(12) C(11) C(16) Si(2) 176.8(3)
C(12) C(11) C(16) C(15) 0.9(6)
C(11) C(12) C(13) C(14) -0.1(6)
C(12) C(13) C(14) C(15) 1.6(7)
C(13) C(14) C(15) C(16) -1.9(7)
C(14) C(15) C(16) Si(2) -175.2(3)
C(14) C(15) C(16) C(11) 0.7(7)
